data_7033929
loop_
_publ_author_name
'Whittington, Christi L.'
'Wojtas, Lukasz'
'Gao, Wen-Yang'
'Ma, Shengqian'
'Larsen, Randy W.'

_publ_section_title
;
 A new photoactive Ru(ii)tris(2,2'-bipyridine) templated Zn(ii)
 benzene-1,4-dicarboxylate metal organic framework: structure and
 photophysical properties.
;
_journal_issue 12
_journal_name_full 'Dalton transactions (Cambridge, England : 2003)'
_journal_page_first 5331
_journal_page_last 5337
_journal_paper_doi 10.1039/c4dt02594f
_journal_volume 44
_journal_year 2015
_chemical_formula_moiety 'Zn4(C8H4O4)5,Ru(C10H8N2)3, 2(C3H7NO), 0.16O'
_chemical_formula_sum 'C76 H57.99 N8 O22.16 Ru Zn4'
_chemical_formula_weight 1800.40
_chemical_name_systematic
; 
 ? 
;
_space_group_crystal_system triclinic
_space_group_IT_number 2
_space_group_name_Hall '-P 1'
_space_group_name_H-M_alt 'P -1'
_symmetry_space_group_name_Hall '-P 1'
_symmetry_space_group_name_H-M 'P -1'
_atom_sites_solution_hydrogens geom
_atom_sites_solution_primary direct
_atom_sites_solution_secondary difmap
_audit_creation_method SHELXL-97
_audit_update_record
;
2014-09-18 deposited with the CCDC.
2015-02-04 downloaded from the CCDC.
;
_cell_angle_alpha 95.7503(12)
_cell_angle_beta 93.7677(11)
_cell_angle_gamma 109.0329(9)
_cell_formula_units_Z 1
_cell_length_a 11.7838(4)
_cell_length_b 12.3757(4)
_cell_length_c 13.6009(4)
_cell_measurement_temperature 100(2)
_cell_volume 1855.35(10)
_computing_cell_refinement 'SAINT v8.34A (Bruker, 2013)'
_computing_structure_refinement 'SHELXL-97 (Sheldrick, 2008)'
_computing_structure_solution 'SHELXS-97 (Sheldrick, 2008)'
_diffrn_ambient_temperature 100(2)
_diffrn_measured_fraction_theta_full 0.981
_diffrn_measured_fraction_theta_max 0.968
_diffrn_measurement_device_type 'Bruker D8 Venture CMOS'
_diffrn_measurement_method 'omega scans'
_diffrn_radiation_monochromator mirrors
_diffrn_radiation_type CuK\a
_diffrn_radiation_wavelength 1.54178
_diffrn_reflns_av_R_equivalents 0.0294
_diffrn_reflns_av_sigmaI/netI 0.0143
_diffrn_reflns_limit_h_max 14
_diffrn_reflns_limit_h_min -14
_diffrn_reflns_limit_k_max 15
_diffrn_reflns_limit_k_min -15
_diffrn_reflns_limit_l_max 16
_diffrn_reflns_limit_l_min -16
_diffrn_reflns_number 71553
_diffrn_reflns_theta_full 66.60
_diffrn_reflns_theta_max 72.38
_diffrn_reflns_theta_min 3.99
_diffrn_source 'INCOATEC ImuS micro-focus source'
_exptl_absorpt_coefficient_mu 3.754
_exptl_absorpt_correction_T_max 0.5357
_exptl_absorpt_correction_T_min 0.4090
_exptl_absorpt_correction_type multi-scan
_exptl_absorpt_process_details 'SADABS-2012/1 (Bruker,2012)'
_exptl_crystal_colour orange
_exptl_crystal_density_diffrn 1.611
_exptl_crystal_density_method 'not measured'
_exptl_crystal_description irregular
_exptl_crystal_F_000 911
_exptl_crystal_size_max 0.29
_exptl_crystal_size_mid 0.21
_exptl_crystal_size_min 0.19
_refine_diff_density_max 0.549
_refine_diff_density_min -0.366
_refine_diff_density_rms 0.074
_refine_ls_extinction_method none
_refine_ls_goodness_of_fit_ref 1.119
_refine_ls_hydrogen_treatment constr
_refine_ls_matrix_type full
_refine_ls_number_parameters 748
_refine_ls_number_reflns 7122
_refine_ls_number_restraints 177
_refine_ls_restrained_S_all 1.117
_refine_ls_R_factor_all 0.0307
_refine_ls_R_factor_gt 0.0291
_refine_ls_shift/su_max 0.001
_refine_ls_shift/su_mean 0.000
_refine_ls_structure_factor_coef Fsqd
_refine_ls_weighting_details 'calc w=1/[\s^2^(Fo^2^)+(0.0308P)^2^+1.9584P] where P=(Fo^2^+2Fc^2^)/3'
_refine_ls_weighting_scheme calc
_refine_ls_wR_factor_gt 0.0712
_refine_ls_wR_factor_ref 0.0720
_reflns_number_gt 6815
_reflns_number_total 7122
_reflns_threshold_expression >2sigma(I)
_cod_data_source_file c4dt02594f2.cif
_cod_data_source_block shelx
_cod_depositor_comments 'Adding full bibliography for 7033929.cif.'
_cod_database_code 7033929

loop_
_symmetry_equiv_pos_as_xyz
'x, y, z'
'-x, -y, -z'

loop_
_atom_site_label
_atom_site_type_symbol
_atom_site_fract_x
_atom_site_fract_y
_atom_site_fract_z
_atom_site_U_iso_or_equiv
_atom_site_adp_type
_atom_site_occupancy
_atom_site_symmetry_multiplicity
_atom_site_calc_flag
_atom_site_refinement_flags
_atom_site_disorder_assembly
_atom_site_disorder_group
Zn1 Zn 0.43335(2) 0.92106(2) 1.087137(19) 0.01530(7) Uani 1 1 d . . .
Zn2 Zn 0.20300(2) 0.70724(2) 1.17954(2) 0.02025(8) Uani 1 1 d . . .
O1 O 0.29439(14) 0.78759(13) 1.30620(11) 0.0272(3) Uani 1 1 d . . .
O2 O 0.29892(17) 0.64597(14) 1.09362(14) 0.0377(4) Uani 1 1 d . . .
O3 O 0.27885(13) 0.94402(13) 1.05492(11) 0.0225(3) Uani 1 1 d . . .
O4 O 0.41140(16) 0.93247(14) 1.23494(11) 0.0323(4) Uani 1 1 d . . .
O5 O 0.46845(14) 0.77918(13) 1.06205(12) 0.0282(3) Uani 1 1 d . . .
C1 C 0.4025(2) 0.67748(18) 1.06622(16) 0.0251(5) Uani 1 1 d . . .
C2 C 0.4396(2) 0.94411(18) 1.40797(16) 0.0230(4) Uani 1 1 d . . .
C3 C -0.0392(2) 0.9025(2) 1.04794(19) 0.0293(5) Uani 1 1 d . . .
H3 H -0.0658 0.8356 1.0806 0.035 Uiso 1 1 calc R . .
O6 O 0.13227(14) 0.81058(14) 1.11748(14) 0.0325(4) Uani 1 1 d . . .
C4 C 0.08248(19) 0.95056(18) 1.03496(16) 0.0218(4) Uani 1 1 d . . .
C5 C 0.12150(19) 1.04804(19) 0.98671(19) 0.0277(5) Uani 1 1 d . . .
H5 H 0.2044 1.0807 0.9775 0.033 Uiso 1 1 calc R . .
C6 C 0.17192(18) 0.89695(17) 1.07224(16) 0.0211(4) Uani 1 1 d . . .
C7 C 0.3940(2) 0.9075(2) 1.49479(17) 0.0293(5) Uani 1 1 d . . .
H7 H 0.3212 0.8440 1.4914 0.035 Uiso 1 1 calc R . .
C8 C 0.3828(3) 0.4709(2) 1.0240(3) 0.0463(7) Uani 1 1 d . . .
H8 H 0.3020 0.4500 1.0405 0.056 Uiso 1 1 calc R . .
C9 C 0.4534(2) 0.58500(19) 1.03237(16) 0.0270(5) Uani 1 1 d . . .
C10 C 0.5462(2) 1.0371(2) 1.41358(17) 0.0310(5) Uani 1 1 d . . .
H10 H 0.5779 1.0628 1.3544 0.037 Uiso 1 1 calc R . .
C11 C 0.3771(2) 0.88376(18) 1.30836(16) 0.0227(4) Uani 1 1 d . . .
C12 C 0.5699(3) 0.6136(2) 1.0088(3) 0.0480(7) Uani 1 1 d . . .
H12 H 0.6190 0.6924 1.0150 0.058 Uiso 1 1 calc R . .
O7 O 0.557(3) 1.079(3) 1.084(4) 0.009(7) Uiso 0.087(3) 1 d PDU . 2
O8 O 1.0559(2) 1.58014(15) 1.18932(16) 0.0328(5) Uani 0.913(3) 1 d P . 1
O9 O 1.17302(18) 1.48337(17) 1.24184(18) 0.0495(7) Uani 0.913(3) 1 d P . 1
C13 C 0.7656(2) 1.1773(2) 1.1617(2) 0.0247(6) Uani 0.913(3) 1 d PU . 1
C14 C 0.9645(2) 1.3805(3) 1.1934(2) 0.0286(6) Uani 0.913(3) 1 d P . 1
C15 C 0.7563(2) 1.2790(2) 1.13317(19) 0.0279(6) Uani 0.913(3) 1 d PU . 1
H15 H 0.6817 1.2796 1.1026 0.034 Uiso 0.913(3) 1 calc PR . 1
C16 C 0.8555(2) 1.3801(2) 1.14904(19) 0.0298(6) Uani 0.913(3) 1 d P . 1
H16 H 0.8482 1.4493 1.1292 0.036 Uiso 0.913(3) 1 calc PR . 1
C17 C 0.9734(2) 1.2783(2) 1.2229(2) 0.0340(6) Uani 0.913(3) 1 d P . 1
H17 H 1.0478 1.2780 1.2540 0.041 Uiso 0.913(3) 1 calc PR . 1
C18 C 1.0747(2) 1.4882(2) 1.2101(2) 0.0335(6) Uani 0.913(3) 1 d P . 1
C19 C 0.8748(2) 1.1774(2) 1.2072(2) 0.0314(6) Uani 0.913(3) 1 d PU . 1
H19 H 0.8818 1.1085 1.2276 0.038 Uiso 0.913(3) 1 calc PR . 1
O10 O 0.6684(3) 0.9810(3) 1.1776(3) 0.0335(7) Uani 0.913(3) 1 d PU . 1
N1 N 0.4470(5) 1.3768(4) 1.3755(3) 0.0165(14) Uiso 0.50 1 d PD A -1
N2 N 0.6751(4) 1.4763(4) 1.4856(4) 0.0199(10) Uani 0.50 1 d PD A -1
C20 C 0.8151(5) 1.3774(5) 1.5150(4) 0.0286(11) Uani 0.50 1 d PD A -1
H20 H 0.8399 1.3263 1.5519 0.034 Uiso 0.50 1 calc PR A -1
C21 C 0.8817(5) 1.4277(5) 1.4408(4) 0.0365(12) Uani 0.50 1 d PD A -1
H21 H 0.9483 1.4061 1.4221 0.044 Uiso 0.50 1 calc PR A -1
C22 C 0.8491(4) 1.5103(4) 1.3943(4) 0.0355(11) Uani 0.50 1 d PD A -1
H22 H 0.8969 1.5504 1.3472 0.043 Uiso 0.50 1 calc PR A -1
C23 C 0.7459(4) 1.5325(4) 1.4181(3) 0.0269(9) Uani 0.50 1 d PD A -1
N3 N 0.4385(3) 1.3695(2) 1.5720(2) 0.0212(10) Uani 0.50 1 d PGD A -1
C24 C 0.3744(3) 1.2674(2) 1.51156(16) 0.0258(9) Uani 0.50 1 d PGD A -1
C25 C 0.3179(3) 1.16849(19) 1.5538(2) 0.0337(11) Uani 0.50 1 d PGD A -1
H25 H 0.2740 1.0987 1.5125 0.040 Uiso 0.50 1 calc PR A -1
C26 C 0.3255(3) 1.1717(2) 1.6566(2) 0.0383(12) Uani 0.50 1 d PGD A -1
H26 H 0.2869 1.1041 1.6855 0.046 Uiso 0.50 1 calc PR A -1
C27 C 0.3897(4) 1.2739(3) 1.71704(17) 0.0352(16) Uani 0.50 1 d PGD A -1
H27 H 0.3949 1.2761 1.7873 0.042 Uiso 0.50 1 calc PR A -1
C28 C 0.4461(3) 1.3728(2) 1.67476(19) 0.0321(11) Uani 0.50 1 d PGD A -1
H28 H 0.4900 1.4426 1.7161 0.039 Uiso 0.50 1 calc PR A -1
C29 C 0.4845(4) 1.6718(4) 1.6526(3) 0.0243(9) Uani 0.50 1 d PD A -1
C30 C 0.6759(4) 1.6583(4) 1.6775(3) 0.0275(9) Uani 0.50 1 d PD A -1
H30 H 0.7349 1.6242 1.6613 0.033 Uiso 0.50 1 calc PR A -1
C31 C 0.5083(4) 1.7523(4) 1.7369(3) 0.0295(10) Uani 0.50 1 d PD A -1
H31 H 0.4488 1.7842 1.7565 0.035 Uiso 0.50 1 calc PR A -1
C32 C 0.7022(4) 1.7365(4) 1.7633(4) 0.0310(10) Uani 0.50 1 d PD A -1
H32 H 0.7778 1.7560 1.8021 0.037 Uiso 0.50 1 calc PR A -1
C33 C 0.3283(5) 1.1758(4) 1.3362(4) 0.0379(12) Uani 0.50 1 d PD A -1
H33 H 0.2826 1.1043 1.3561 0.045 Uiso 0.50 1 calc PR A -1
C34 C 0.4531(6) 1.3842(5) 1.2823(4) 0.0450(14) Uani 0.50 1 d PD A -1
H34 H 0.4917 1.4575 1.2622 0.054 Uiso 0.50 1 calc PR A -1
C35 C 0.4057(8) 1.2896(7) 1.2097(4) 0.058(2) Uani 0.50 1 d PD A -1
H35 H 0.4157 1.2977 1.1418 0.069 Uiso 0.50 1 calc PR A -1
C36 C 0.3440(10) 1.1841(8) 1.2372(6) 0.052(2) Uani 0.50 1 d PD A -1
H36 H 0.3126 1.1179 1.1888 0.062 Uiso 0.50 1 calc PR A -1
C37 C 0.6196(6) 1.7852(7) 1.7918(6) 0.0331(15) Uani 0.50 1 d PD A -1
H37 H 0.6383 1.8412 1.8488 0.040 Uiso 0.50 1 calc PR A -1
N4 N 0.5972(3) 1.6247(2) 1.4039(2) 0.0203(10) Uani 0.50 1 d PGD A -1
C38 C 0.5472(2) 1.7009(3) 1.3652(3) 0.0302(10) Uani 0.50 1 d PGD A -1
H38 H 0.4737 1.7064 1.3861 0.036 Uiso 0.50 1 calc PR A -1
C39 C 0.6048(3) 1.7691(3) 1.2959(3) 0.0289(14) Uani 0.50 1 d PGD A -1
H39 H 0.5707 1.8211 1.2694 0.035 Uiso 0.50 1 calc PR A -1
C40 C 0.7124(3) 1.7611(3) 1.2652(2) 0.0362(11) Uani 0.50 1 d PGD A -1
H40 H 0.7517 1.8077 1.2178 0.043 Uiso 0.50 1 calc PR A -1
C41 C 0.7623(2) 1.6849(3) 1.3039(2) 0.0344(11) Uani 0.50 1 d PGD A -1
H41 H 0.8358 1.6795 1.2830 0.041 Uiso 0.50 1 calc PR A -1
C42 C 0.7047(3) 1.6168(2) 1.3733(2) 0.0293(10) Uani 0.50 1 d PGD A -1
Ru2 Ru 0.51647(12) 1.50688(17) 1.49494(15) 0.0182(2) Uani 0.50 1 d P A -1
N5 N 0.3662(2) 1.5573(3) 1.5070(2) 0.0246(13) Uani 0.50 1 d PGD A -1
C43 C 0.2644(3) 1.5189(3) 1.4382(2) 0.0338(11) Uani 0.50 1 d PGD A -1
H43 H 0.2625 1.4691 1.3797 0.041 Uiso 0.50 1 calc PR A -1
C44 C 0.1655(3) 1.5534(3) 1.4549(3) 0.0437(14) Uani 0.50 1 d PGD A -1
H44 H 0.0960 1.5272 1.4079 0.052 Uiso 0.50 1 calc PR A -1
C45 C 0.1684(3) 1.6263(3) 1.5404(3) 0.0381(14) Uani 0.50 1 d PGD A -1
H45 H 0.1008 1.6499 1.5518 0.046 Uiso 0.50 1 calc PR A -1
C46 C 0.2702(3) 1.6647(3) 1.6092(2) 0.0342(11) Uani 0.50 1 d PGD A -1
H46 H 0.2722 1.7145 1.6677 0.041 Uiso 0.50 1 calc PR A -1
C47 C 0.3691(2) 1.6302(3) 1.5925(2) 0.0263(9) Uani 0.50 1 d PGD A -1
O11 O 0.9704(17) 1.6355(14) 1.2236(14) 0.034(5) Uiso 0.087(3) 1 d PD . 2
C48 C 0.7812(16) 1.4141(17) 1.1728(17) 0.019(5) Uani 0.087(3) 1 d PD . 2
H48 H 0.7552 1.4792 1.1739 0.023 Uiso 0.087(3) 1 calc PR . 2
C49 C 0.9053(17) 1.4274(17) 1.186(2) 0.022(5) Uiso 0.087(3) 1 d PD . 2
C50 C 0.9945(17) 1.5477(14) 1.1928(17) 0.017(5) Uiso 0.087(3) 1 d PD . 2
C51 C 0.698(2) 1.3021(14) 1.1584(18) 0.020(5) Uiso 0.087(3) 1 d PDU . 2
H51 H 0.6138 1.2888 1.1466 0.024 Uiso 0.087(3) 1 calc PR . 2
C52 C 0.8638(16) 1.2241(19) 1.179(2) 0.021(4) Uani 0.087(3) 1 d PDU . 2
H52 H 0.8882 1.1586 1.1838 0.025 Uiso 0.087(3) 1 calc PR . 2
O12 O 1.1000(16) 1.5582(17) 1.1728(14) 0.020(5) Uiso 0.087(3) 1 d PD . 2
C53 C 0.7419(16) 1.2099(16) 1.162(2) 0.011(5) Uiso 0.087(3) 1 d PDU . 2
C54 C 0.952(2) 1.3359(18) 1.191(2) 0.013(7) Uiso 0.087(3) 1 d PD . 2
H54 H 1.0360 1.3484 1.2018 0.015 Uiso 0.087(3) 1 calc PR . 2
C55 C 0.651(2) 1.0899(17) 1.139(4) 0.022(8) Uiso 0.087(3) 1 d PDU . 2
O13 O 0.667(3) 1.0112(19) 1.184(3) 0.021(7) Uiso 0.087(3) 1 d PDU . 2
O14 O 0.5648(4) 1.0673(3) 1.0905(5) 0.0202(8) Uani 0.913(3) 1 d PU . 1
C56 C -0.0580(5) 1.1414(5) 1.6363(6) 0.0407(19) Uiso 0.372(3) 1 d PD B 1
H56 H -0.0599 1.1641 1.7048 0.049 Uiso 0.372(3) 1 calc PR B 1
N6 N 0.0167(5) 1.2169(4) 1.5879(4) 0.0357(15) Uiso 0.372(3) 1 d PD B 1
C57 C 0.0261(8) 1.1897(7) 1.4833(4) 0.0437(19) Uiso 0.372(3) 1 d PD B 1
H57A H 0.0781 1.1423 1.4756 0.066 Uiso 0.372(3) 1 calc PR B 1
H57B H 0.0609 1.2612 1.4544 0.066 Uiso 0.372(3) 1 calc PR B 1
H57C H -0.0544 1.1471 1.4490 0.066 Uiso 0.372(3) 1 calc PR B 1
O16 O -0.1247(5) 1.0452(5) 1.6010(6) 0.0542(18) Uiso 0.372(3) 1 d PD B 1
C58 C 0.0905(7) 1.3283(6) 1.6398(6) 0.0459(18) Uiso 0.372(3) 1 d PD B 1
H58B H 0.0744 1.3894 1.6067 0.069 Uiso 0.372(3) 1 calc PR B 1
H58A H 0.1760 1.3362 1.6392 0.069 Uiso 0.372(3) 1 calc PR B 1
H58C H 0.0711 1.3346 1.7087 0.069 Uiso 0.372(3) 1 calc PR B 1
C59 C 0.7133(4) 1.4028(4) 1.5340(3) 0.0273(9) Uani 0.50 1 d PD A -1
H59 H 0.6674 1.3667 1.5837 0.033 Uiso 0.50 1 calc PR A -1
N7 N 0.5767(5) 1.6276(5) 1.6171(4) 0.0210(16) Uiso 0.50 1 d PD A -1
C60 C 0.3794(4) 1.2721(4) 1.4067(3) 0.0283(10) Uani 0.50 1 d PD A -1
C61 C 0.6605(3) 1.0664(3) 1.1433(3) 0.0224(6) Uani 0.913(3) 1 d P . 1
C65 C -0.1359(13) 1.0432(13) 1.4327(9) 0.049(4) Uiso 0.212(6) 1 d PD C 2
H65A H -0.1052 0.9849 1.4014 0.074 Uiso 0.212(6) 1 calc PR C 2
H65B H -0.0812 1.1202 1.4255 0.074 Uiso 0.212(6) 1 calc PR C 2
H65C H -0.2164 1.0323 1.4005 0.074 Uiso 0.212(6) 1 calc PR C 2
O26 O -0.0278(10) 1.2159(9) 1.5874(10) 0.051(3) Uiso 0.212(6) 1 d PD C 2
N17 N -0.1430(9) 1.0314(9) 1.5382(9) 0.043(3) Uiso 0.212(6) 1 d PD C 2
C64 C -0.0847(10) 1.1245(10) 1.6040(11) 0.040(4) Uiso 0.212(6) 1 d PD C 2
H64 H -0.0904 1.1148 1.6721 0.049 Uiso 0.212(6) 1 calc PR C 2
C66 C -0.2138(15) 0.9171(14) 1.5627(15) 0.063(3) Uiso 0.212(6) 1 d PD C 2
H66A H -0.2958 0.8936 1.5288 0.094 Uiso 0.212(6) 1 calc PR C 2
H66B H -0.2175 0.9209 1.6347 0.094 Uiso 0.212(6) 1 calc PR C 2
H66C H -0.1754 0.8609 1.5408 0.094 Uiso 0.212(6) 1 calc PR C 2
O23 O -0.0155(12) 1.2013(11) 1.5327(15) 0.060(4) Uiso 0.189(6) 1 d PD D 3
C67 C -0.0901(13) 1.1024(13) 1.5012(13) 0.064(5) Uiso 0.189(6) 1 d PD D 3
H67 H -0.1222 1.0819 1.4334 0.077 Uiso 0.189(6) 1 calc PR D 3
C68 C -0.2100(16) 0.9104(15) 1.5317(17) 0.063(3) Uiso 0.189(6) 1 d PD D 3
H68A H -0.2423 0.9076 1.4629 0.094 Uiso 0.189(6) 1 calc PR D 3
H68B H -0.2762 0.8932 1.5740 0.094 Uiso 0.189(6) 1 calc PR D 3
H68C H -0.1691 0.8532 1.5350 0.094 Uiso 0.189(6) 1 calc PR D 3
C69 C -0.081(2) 1.048(2) 1.6686(13) 0.079(7) Uiso 0.189(6) 1 d PD D 3
H69B H -0.0240 1.0066 1.6808 0.118 Uiso 0.189(6) 1 calc PR D 3
H69A H -0.1499 1.0193 1.7069 0.118 Uiso 0.189(6) 1 calc PR D 3
H69C H -0.0406 1.1303 1.6890 0.118 Uiso 0.189(6) 1 calc PR D 3
N18 N -0.1216(10) 1.0285(10) 1.5672(11) 0.069(4) Uiso 0.189(6) 1 d PD D 3
N19 N 0.0967(16) 1.2716(18) 1.6946(14) 0.083(8) Uiso 0.128(3) 1 d PD E 4
C70 C 0.153(2) 1.331(2) 1.7920(15) 0.075(9) Uiso 0.128(3) 1 d PD E 4
H70A H 0.2125 1.4058 1.7847 0.112 Uiso 0.128(3) 1 calc PR E 4
H70B H 0.1932 1.2845 1.8248 0.112 Uiso 0.128(3) 1 calc PR E 4
H70C H 0.0911 1.3434 1.8322 0.112 Uiso 0.128(3) 1 calc PR E 4
O27 O 0.067(3) 1.278(3) 1.5278(16) 0.130(11) Uiso 0.128(3) 1 d PD E 4
C72 C 0.1126(18) 1.3239(18) 1.6142(14) 0.0459(18) Uiso 0.128(3) 1 d PD E 4
H72 H 0.1623 1.4027 1.6223 0.055 Uiso 0.128(3) 1 calc PR E 4
C71 C 0.022(3) 1.151(2) 1.690(2) 0.099(13) Uiso 0.128(3) 1 d PD E 4
H71B H -0.0597 1.1464 1.7052 0.149 Uiso 0.128(3) 1 calc PR E 4
H71C H 0.0569 1.1147 1.7392 0.149 Uiso 0.128(3) 1 calc PR E 4
H71A H 0.0180 1.1111 1.6236 0.149 Uiso 0.128(3) 1 calc PR E 4
O15 O 0.111(2) 0.393(2) 0.995(2) 0.045(10) Uiso 0.074(7) 1 d P . .
O17 O -0.032(2) 1.173(2) 1.481(2) 0.061(7) Uiso 0.099(4) 1 d PD F 5
C73 C -0.165(5) 0.953(3) 1.475(2) 0.13(2) Uiso 0.099(4) 1 d PD F 5
H73A H -0.2531 0.9303 1.4651 0.197 Uiso 0.099(4) 1 calc PR F 5
H73B H -0.1415 0.8844 1.4781 0.197 Uiso 0.099(4) 1 calc PR F 5
H73C H -0.1298 0.9934 1.4204 0.197 Uiso 0.099(4) 1 calc PR F 5
C74 C -0.148(3) 0.988(3) 1.661(2) 0.12(2) Uiso 0.099(4) 1 d PD F 5
H74A H -0.1114 0.9287 1.6710 0.180 Uiso 0.099(4) 1 calc PR F 5
H74B H -0.2356 0.9549 1.6618 0.180 Uiso 0.099(4) 1 calc PR F 5
H74C H -0.1151 1.0523 1.7145 0.180 Uiso 0.099(4) 1 calc PR F 5
C75 C -0.055(2) 1.1394(18) 1.565(2) 0.068(11) Uiso 0.099(4) 1 d PD F 5
H75 H -0.0252 1.1910 1.6246 0.082 Uiso 0.099(4) 1 calc PR F 5
N20 N -0.1216(10) 1.0285(10) 1.5672(11) 0.069(4) Uiso 0.099(4) 1 d PD F 5

loop_
_atom_site_aniso_label
_atom_site_aniso_U_11
_atom_site_aniso_U_22
_atom_site_aniso_U_33
_atom_site_aniso_U_23
_atom_site_aniso_U_13
_atom_site_aniso_U_12
Zn1 0.01500(13) 0.00857(12) 0.02116(14) 0.00209(10) -0.00002(10) 0.00270(9)
Zn2 0.01640(13) 0.01101(13) 0.03100(16) 0.00512(11) -0.00342(11) 0.00186(10)
O1 0.0333(8) 0.0211(8) 0.0234(8) 0.0045(6) 0.0011(6) 0.0037(6)
O2 0.0468(11) 0.0194(8) 0.0488(11) -0.0008(8) 0.0125(8) 0.0137(7)
O3 0.0199(7) 0.0234(7) 0.0291(8) 0.0094(6) 0.0054(6) 0.0115(6)
O4 0.0418(9) 0.0290(8) 0.0199(8) 0.0051(7) 0.0050(7) 0.0025(7)
O5 0.0331(8) 0.0153(7) 0.0379(9) -0.0015(6) -0.0063(7) 0.0136(6)
C1 0.0395(13) 0.0164(10) 0.0211(10) -0.0013(8) -0.0061(9) 0.0145(9)
C2 0.0330(11) 0.0155(10) 0.0210(10) 0.0029(8) 0.0023(8) 0.0089(9)
C3 0.0231(11) 0.0232(11) 0.0460(14) 0.0182(10) 0.0072(10) 0.0089(9)
O6 0.0218(8) 0.0243(8) 0.0544(11) 0.0203(8) 0.0002(7) 0.0082(6)
C4 0.0210(10) 0.0178(10) 0.0291(11) 0.0052(9) 0.0016(8) 0.0094(8)
C5 0.0174(10) 0.0239(11) 0.0449(13) 0.0143(10) 0.0057(9) 0.0076(8)
C6 0.0213(10) 0.0161(9) 0.0267(10) 0.0027(8) 0.0003(8) 0.0078(8)
C7 0.0358(12) 0.0222(11) 0.0247(11) 0.0045(9) 0.0072(9) 0.0015(9)
C8 0.0461(15) 0.0211(12) 0.073(2) -0.0031(13) 0.0133(14) 0.0145(11)
C9 0.0428(13) 0.0183(10) 0.0230(11) 0.0001(9) -0.0028(9) 0.0166(10)
C10 0.0407(13) 0.0257(11) 0.0218(11) 0.0058(9) 0.0086(10) 0.0025(10)
C11 0.0288(11) 0.0185(10) 0.0236(10) 0.0029(9) 0.0043(9) 0.0114(9)
C12 0.0482(16) 0.0149(11) 0.081(2) -0.0026(13) 0.0116(15) 0.0119(11)
O8 0.0237(11) 0.0189(9) 0.0487(12) 0.0128(8) -0.0020(9) -0.0038(9)
O9 0.0300(10) 0.0290(10) 0.0761(16) 0.0228(10) -0.0232(10) -0.0073(8)
C13 0.0253(13) 0.0186(13) 0.0229(12) 0.0049(11) -0.0024(10) -0.0025(11)
C14 0.0275(14) 0.0185(15) 0.0329(15) 0.0103(13) -0.0036(10) -0.0023(12)
C15 0.0266(13) 0.0230(13) 0.0258(12) 0.0083(10) -0.0083(10) -0.0024(10)
C16 0.0309(14) 0.0203(12) 0.0302(13) 0.0109(11) -0.0072(11) -0.0026(11)
C17 0.0245(13) 0.0248(13) 0.0456(16) 0.0114(12) -0.0100(11) -0.0006(10)
C18 0.0283(13) 0.0228(13) 0.0399(15) 0.0117(11) -0.0090(11) -0.0044(10)
C19 0.0299(14) 0.0199(13) 0.0384(16) 0.0109(11) -0.0064(11) 0.0001(11)
O10 0.0320(12) 0.0220(13) 0.0384(14) 0.0132(13) -0.0084(8) -0.0023(11)
N2 0.027(3) 0.011(2) 0.020(2) 0.0024(17) -0.0053(18) 0.005(2)
C20 0.029(3) 0.027(3) 0.030(3) 0.011(3) -0.005(2) 0.009(2)
C21 0.029(3) 0.030(3) 0.050(3) 0.007(3) -0.007(2) 0.011(2)
C22 0.031(2) 0.029(2) 0.044(3) 0.013(2) -0.002(2) 0.006(2)
C23 0.032(2) 0.020(2) 0.027(2) 0.0046(18) -0.0061(18) 0.0063(18)
N3 0.023(2) 0.023(2) 0.020(2) 0.0021(17) -0.0024(17) 0.0118(16)
C24 0.030(2) 0.018(2) 0.031(2) 0.0023(18) -0.0046(18) 0.0119(18)
C25 0.039(3) 0.018(2) 0.042(3) 0.008(2) -0.001(2) 0.0061(19)
C26 0.038(3) 0.033(3) 0.046(3) 0.023(3) 0.001(2) 0.010(2)
C27 0.040(3) 0.038(4) 0.030(3) 0.012(3) -0.005(2) 0.016(3)
C28 0.034(3) 0.034(3) 0.027(2) 0.010(2) -0.007(2) 0.009(2)
C29 0.027(2) 0.019(2) 0.026(2) 0.0050(17) -0.0001(17) 0.0057(17)
C30 0.029(2) 0.022(2) 0.030(2) -0.0018(18) -0.0081(18) 0.0108(18)
C31 0.033(2) 0.025(2) 0.031(2) -0.0013(19) 0.0020(19) 0.0116(19)
C32 0.032(3) 0.027(2) 0.029(2) -0.004(2) -0.011(2) 0.008(2)
C33 0.050(3) 0.019(2) 0.039(3) -0.001(2) -0.010(2) 0.009(2)
C34 0.078(4) 0.027(3) 0.020(2) 0.002(2) -0.007(2) 0.007(3)
C35 0.102(6) 0.041(4) 0.021(3) 0.001(3) -0.006(3) 0.013(4)
C36 0.084(7) 0.025(4) 0.033(5) -0.010(3) -0.019(4) 0.010(4)
C37 0.043(4) 0.022(4) 0.033(4) -0.003(3) -0.006(3) 0.012(3)
N4 0.030(2) 0.0126(18) 0.020(2) 0.0012(15) 0.0000(18) 0.0104(16)
C38 0.039(3) 0.022(2) 0.028(2) 0.008(2) -0.004(2) 0.010(2)
C39 0.039(3) 0.020(3) 0.031(3) 0.008(2) 0.000(2) 0.014(3)
C40 0.042(3) 0.029(2) 0.036(3) 0.015(2) 0.001(2) 0.007(2)
C41 0.041(3) 0.030(2) 0.032(3) 0.011(2) 0.002(2) 0.010(2)
C42 0.036(3) 0.022(2) 0.026(2) 0.0044(18) -0.0042(19) 0.0060(19)
Ru2 0.0246(7) 0.0138(4) 0.0162(4) 0.0033(3) -0.0014(4) 0.0066(5)
N5 0.026(3) 0.015(3) 0.026(2) 0.0056(19) -0.006(2) -0.002(2)
C43 0.034(3) 0.023(3) 0.042(3) 0.004(2) -0.009(2) 0.007(2)
C44 0.036(3) 0.031(3) 0.056(4) -0.005(3) -0.020(3) 0.009(3)
C45 0.020(3) 0.029(3) 0.062(5) 0.007(4) -0.006(3) 0.006(2)
C46 0.028(2) 0.027(2) 0.045(3) 0.002(2) 0.002(2) 0.0068(19)
C47 0.026(2) 0.016(2) 0.035(2) 0.0049(18) -0.0018(18) 0.0041(17)
C48 0.023(12) 0.019(11) 0.018(11) 0.004(9) 0.002(9) 0.011(9)
C52 0.021(9) 0.020(9) 0.024(9) 0.006(8) 0.004(7) 0.011(8)
O14 0.0203(13) 0.0129(12) 0.0228(16) 0.0028(10) 0.0011(8) -0.0006(10)
C59 0.034(2) 0.023(2) 0.026(2) 0.006(2) -0.0020(18) 0.010(2)
C60 0.037(2) 0.018(2) 0.030(2) 0.0009(18) -0.0075(19) 0.0121(19)
C61 0.0234(13) 0.0190(12) 0.0187(13) 0.0055(14) -0.0011(9) -0.0012(11)

loop_
_atom_type_symbol
_atom_type_description
_atom_type_scat_dispersion_real
_atom_type_scat_dispersion_imag
_atom_type_scat_source
C C 0.0181 0.0091 'International Tables Vol C Tables 4.2.6.8 and 6.1.1.4'
H H 0.0000 0.0000 'International Tables Vol C Tables 4.2.6.8 and 6.1.1.4'
N N 0.0311 0.0180 'International Tables Vol C Tables 4.2.6.8 and 6.1.1.4'
O O 0.0492 0.0322 'International Tables Vol C Tables 4.2.6.8 and 6.1.1.4'
Ru Ru 0.0552 3.2960 'International Tables Vol C Tables 4.2.6.8 and 6.1.1.4'
Zn Zn -1.5491 0.6778 'International Tables Vol C Tables 4.2.6.8 and 6.1.1.4'

loop_
_geom_angle_atom_site_label_1
_geom_angle_atom_site_label_2
_geom_angle_atom_site_label_3
_geom_angle
_geom_angle_site_symmetry_1
_geom_angle_site_symmetry_3
O5 Zn1 O14 118.55(18) . .
O5 Zn1 O3 126.94(7) . .
O14 Zn1 O3 109.27(14) . .
O5 Zn1 O7 123.2(17) . .
O14 Zn1 O7 5.8(10) . .
O3 Zn1 O7 103.6(11) . .
O5 Zn1 O4 103.33(7) . .
O14 Zn1 O4 97.8(2) . .
O3 Zn1 O4 91.15(7) . .
O7 Zn1 O4 99.4(18) . .
O5 Zn1 O7 82.9(12) . 2_677
O14 Zn1 O7 81.6(9) . 2_677
O3 Zn1 O7 82.6(11) . 2_677
O7 Zn1 O7 79.3(19) . 2_677
O4 Zn1 O7 173.0(12) . 2_677
O5 Zn1 O14 87.31(13) . 2_677
O14 Zn1 O14 80.55(19) . 2_677
O3 Zn1 O14 78.79(13) . 2_677
O7 Zn1 O14 77.9(16) . 2_677
O4 Zn1 O14 168.49(14) . 2_677
O7 Zn1 O14 4.6(13) 2_677 2_677
O12 Zn2 O2 86.7(6) 1_445 .
O12 Zn2 O8 21.1(5) 1_445 1_445
O2 Zn2 O8 106.73(9) . 1_445
O12 Zn2 O1 119.8(6) 1_445 .
O2 Zn2 O1 112.39(8) . .
O8 Zn2 O1 115.53(8) 1_445 .
O12 Zn2 O6 114.2(6) 1_445 .
O2 Zn2 O6 113.44(8) . .
O8 Zn2 O6 99.36(8) 1_445 .
O1 Zn2 O6 108.83(7) . .
C11 O1 Zn2 119.76(14) . .
C1 O2 Zn2 138.49(15) . .
C6 O3 Zn1 135.61(13) . .
C11 O4 Zn1 149.12(15) . .
C1 O5 Zn1 129.47(16) . .
O2 C1 O5 126.5(2) . .
O2 C1 C9 117.4(2) . .
O5 C1 C9 116.1(2) . .
C7 C2 C10 119.4(2) . .
C7 C2 C11 121.0(2) . .
C10 C2 C11 119.6(2) . .
C5 C3 C4 120.1(2) 2_577 .
C5 C3 H3 119.9 2_577 .
C4 C3 H3 119.9 . .
C6 O6 Zn2 135.18(14) . .
C5 C4 C3 120.0(2) . .
C5 C4 C6 119.77(19) . .
C3 C4 C6 120.25(19) . .
C3 C5 C4 119.9(2) 2_577 .
C3 C5 H5 120.1 2_577 .
C4 C5 H5 120.1 . .
O3 C6 O6 126.95(19) . .
O3 C6 C4 115.91(18) . .
O6 C6 C4 117.14(18) . .
C10 C7 C2 120.4(2) 2_678 .
C10 C7 H7 119.8 2_678 .
C2 C7 H7 119.8 . .
C9 C8 C12 119.6(3) . 2_667
C9 C8 H8 120.2 . .
C12 C8 H8 120.2 2_667 .
C12 C9 C8 119.4(2) . .
C12 C9 C1 120.4(2) . .
C8 C9 C1 120.2(2) . .
C7 C10 C2 120.2(2) 2_678 .
C7 C10 H10 119.9 2_678 .
C2 C10 H10 119.9 . .
O4 C11 O1 125.6(2) . .
O4 C11 C2 116.97(19) . .
O1 C11 C2 117.39(19) . .
C9 C12 C8 120.9(2) . 2_667
C9 C12 H12 119.5 . .
C8 C12 H12 119.5 2_667 .
C55 O7 Zn1 110(2) . .
C55 O7 Zn1 119(5) . 2_677
Zn1 O7 Zn1 100.7(19) . 2_677
C18 O8 Zn2 113.7(2) . 1_665
C15 C13 C19 119.4(2) . .
C15 C13 C61 121.5(3) . .
C19 C13 C61 119.1(3) . .
C16 C14 C17 119.1(3) . .
C16 C14 C18 121.8(3) . .
C17 C14 C18 119.2(2) . .
C13 C15 C16 120.5(2) . .
C13 C15 H15 119.8 . .
C16 C15 H15 119.8 . .
C14 C16 C15 120.3(3) . .
C14 C16 H16 119.8 . .
C15 C16 H16 119.8 . .
C19 C17 C14 120.8(3) . .
C19 C17 H17 119.6 . .
C14 C17 H17 119.6 . .
O9 C18 O8 124.9(2) . .
O9 C18 C14 120.1(2) . .
O8 C18 C14 114.9(2) . .
C17 C19 C13 119.9(3) . .
C17 C19 H19 120.0 . .
C13 C19 H19 120.0 . .
C34 N1 C60 119.8(5) . .
C34 N1 Ru2 128.5(4) . .
C60 N1 Ru2 111.6(3) . .
C59 N2 C23 117.7(5) . .
C59 N2 Ru2 127.0(4) . .
C23 N2 Ru2 115.2(3) . .
C59 C20 C21 118.9(5) . .
C59 C20 H20 120.5 . .
C21 C20 H20 120.5 . .
C20 C21 C22 119.0(5) . .
C20 C21 H21 120.5 . .
C22 C21 H21 120.5 . .
C23 C22 C21 118.6(5) . .
C23 C22 H22 120.7 . .
C21 C22 H22 120.7 . .
N2 C23 C22 122.2(4) . .
N2 C23 C42 115.3(4) . .
C22 C23 C42 122.5(4) . .
C24 N3 C28 120.0 . .
C24 N3 Ru2 114.14(16) . .
C28 N3 Ru2 125.86(16) . .
C25 C24 N3 120.0 . .
C25 C24 C60 124.7(3) . .
N3 C24 C60 115.2(3) . .
C26 C25 C24 120.0 . .
C26 C25 H25 120.0 . .
C24 C25 H25 120.0 . .
C25 C26 C27 120.0 . .
C25 C26 H26 120.0 . .
C27 C26 H26 120.0 . .
C28 C27 C26 120.0 . .
C28 C27 H27 120.0 . .
C26 C27 H27 120.0 . .
C27 C28 N3 120.0 . .
C27 C28 H28 120.0 . .
N3 C28 H28 120.0 . .
C31 C29 C47 122.6(4) . .
C31 C29 N7 121.6(4) . .
C47 C29 N7 115.8(4) . .
N7 C30 C32 125.4(5) . .
N7 C30 H30 117.3 . .
C32 C30 H30 117.3 . .
C37 C31 C29 119.0(5) . .
C37 C31 H31 120.5 . .
C29 C31 H31 120.5 . .
C37 C32 C30 119.8(5) . .
C37 C32 H32 120.1 . .
C30 C32 H32 120.1 . .
C36 C33 C60 119.9(6) . .
C36 C33 H33 120.0 . .
C60 C33 H33 120.0 . .
N1 C34 C35 122.8(6) . .
N1 C34 H34 118.6 . .
C35 C34 H34 118.6 . .
C36 C35 C34 119.3(6) . .
C36 C35 H35 120.4 . .
C34 C35 H35 120.4 . .
C35 C36 C33 118.9(6) . .
C35 C36 H36 120.5 . .
C33 C36 H36 120.5 . .
C32 C37 C31 119.3(6) . .
C32 C37 H37 120.3 . .
C31 C37 H37 120.3 . .
C38 N4 C42 120.0 . .
C38 N4 Ru2 125.10(16) . .
C42 N4 Ru2 114.60(16) . .
C39 C38 N4 120.0 . .
C39 C38 H38 120.0 . .
N4 C38 H38 120.0 . .
C38 C39 C40 120.0 . .
C38 C39 H39 120.0 . .
C40 C39 H39 120.0 . .
C41 C40 C39 120.0 . .
C41 C40 H40 120.0 . .
C39 C40 H40 120.0 . .
C40 C41 C42 120.0 . .
C40 C41 H41 120.0 . .
C42 C41 H41 120.0 . .
C41 C42 N4 120.0 . .
C41 C42 C23 125.6(3) . .
N4 C42 C23 114.4(3) . .
N2 Ru2 N7 95.4(2) . .
N2 Ru2 N4 79.72(15) . .
N7 Ru2 N4 91.5(2) . .
N2 Ru2 N5 173.63(18) . .
N7 Ru2 N5 80.14(19) . .
N4 Ru2 N5 95.80(16) . .
N2 Ru2 N3 95.47(18) . .
N7 Ru2 N3 95.85(19) . .
N4 Ru2 N3 171.60(16) . .
N5 Ru2 N3 89.51(14) . .
N2 Ru2 N1 86.3(2) . .
N7 Ru2 N1 176.3(2) . .
N4 Ru2 N1 92.08(18) . .
N5 Ru2 N1 98.48(19) . .
N3 Ru2 N1 80.67(17) . .
C43 N5 C47 120.0 . .
C43 N5 Ru2 124.10(17) . .
C47 N5 Ru2 115.84(18) . .
N5 C43 C44 120.0 . .
N5 C43 H43 120.0 . .
C44 C43 H43 120.0 . .
C45 C44 C43 120.0 . .
C45 C44 H44 120.0 . .
C43 C44 H44 120.0 . .
C44 C45 C46 120.0 . .
C44 C45 H45 120.0 . .
C46 C45 H45 120.0 . .
C47 C46 C45 120.0 . .
C47 C46 H46 120.0 . .
C45 C46 H46 120.0 . .
C46 C47 N5 120.0 . .
C46 C47 C29 125.8(3) . .
N5 C47 C29 113.9(3) . .
C51 C48 C49 117.9(19) . .
C51 C48 H48 121.0 . .
C49 C48 H48 121.0 . .
C48 C49 C54 124.9(19) . .
C48 C49 C50 117.5(17) . .
C54 C49 C50 117.6(17) . .
O11 C50 O12 119.3(19) . .
O11 C50 C49 123.0(19) . .
O12 C50 C49 117.5(16) . .
C48 C51 C53 118.2(19) . .
C48 C51 H51 120.9 . .
C53 C51 H51 120.9 . .
C53 C52 C54 120(2) . .
C53 C52 H52 119.8 . .
C54 C52 H52 119.8 . .
C50 O12 Zn2 115.3(15) . 1_665
C52 C53 C51 123.4(17) . .
C52 C53 C55 119.3(15) . .
C51 C53 C55 117.2(14) . .
C49 C54 C52 115(2) . .
C49 C54 H54 122.5 . .
C52 C54 H54 122.5 . .
O13 C55 O7 123.9(16) . .
O13 C55 C53 119.2(15) . .
O7 C55 C53 116.4(14) . .
C61 O14 Zn1 110.5(3) . .
C61 O14 Zn1 120.3(5) . 2_677
Zn1 O14 Zn1 99.45(19) . 2_677
O16 C56 N6 126.0(7) . .
O16 C56 H56 117.0 . .
N6 C56 H56 117.0 . .
C56 N6 C58 119.8(6) . .
C56 N6 C57 120.8(6) . .
C58 N6 C57 119.4(5) . .
N2 C59 C20 123.3(5) . .
N2 C59 H59 118.4 . .
C20 C59 H59 118.4 . .
C30 N7 C29 114.3(5) . .
C30 N7 Ru2 131.1(4) . .
C29 N7 Ru2 113.5(3) . .
C33 C60 N1 119.0(5) . .
C33 C60 C24 122.7(4) . .
N1 C60 C24 118.1(4) . .
O10 C61 O14 123.5(3) . .
O10 C61 C13 119.6(3) . .
O14 C61 C13 116.9(3) . .
N17 C65 H65A 109.5 . .
N17 C65 H65B 109.5 . .
H65A C65 H65B 109.5 . .
N17 C65 H65C 109.5 . .
H65A C65 H65C 109.5 . .
H65B C65 H65C 109.5 . .
C64 N17 C65 117.7(12) . .
C64 N17 C66 125.7(13) . .
C65 N17 C66 116.6(13) . .
O26 C64 N17 127.5(15) . .
O26 C64 H64 116.2 . .
N17 C64 H64 116.2 . .
N17 C66 H66A 109.5 . .
N17 C66 H66B 109.5 . .
H66A C66 H66B 109.5 . .
N17 C66 H66C 109.5 . .
H66A C66 H66C 109.5 . .
H66B C66 H66C 109.5 . .
O23 C67 N18 117.0(16) . .
O23 C67 H67 121.5 . .
N18 C67 H67 121.5 . .
C67 N18 C69 127.2(15) . .
C67 N18 C68 118.1(15) . .
C69 N18 C68 114.7(15) . .
C72 N19 C70 121.7(16) . .
C72 N19 C71 121.7(15) . .
C70 N19 C71 116.6(15) . .
O27 C72 N19 125(2) . .
O27 C72 H72 117.4 . .
N19 C72 H72 117.4 . .
N19 C71 H71B 109.5 . .
N19 C71 H71C 109.5 . .
H71B C71 H71C 109.5 . .
N19 C71 H71A 109.5 . .
H71B C71 H71A 109.5 . .
H71C C71 H71A 109.5 . .
O17 C75 H75 120.8 . .

loop_
_geom_bond_atom_site_label_1
_geom_bond_atom_site_label_2
_geom_bond_distance
_geom_bond_site_symmetry_2
Zn1 O5 1.9347(15) .
Zn1 O14 1.955(4) .
Zn1 O3 1.9608(14) .
Zn1 O7 2.02(4) .
Zn1 O4 2.0404(16) .
Zn1 O7 2.34(6) 2_677
Zn1 O14 2.436(6) 2_677
Zn2 O12 1.838(19) 1_445
Zn2 O2 1.9425(18) .
Zn2 O8 1.947(2) 1_445
Zn2 O1 1.9572(16) .
Zn2 O6 1.9652(15) .
O1 C11 1.265(3) .
O2 C1 1.249(3) .
O3 C6 1.253(3) .
O4 C11 1.240(3) .
O5 C1 1.254(3) .
C1 C9 1.503(3) .
C2 C7 1.386(3) .
C2 C10 1.391(3) .
C2 C11 1.498(3) .
C3 C5 1.387(3) 2_577
C3 C4 1.392(3) .
C3 H3 0.9500 .
O6 C6 1.258(3) .
C4 C5 1.391(3) .
C4 C6 1.504(3) .
C5 C3 1.387(3) 2_577
C5 H5 0.9500 .
C7 C10 1.385(3) 2_678
C7 H7 0.9500 .
C8 C9 1.374(3) .
C8 C12 1.386(4) 2_667
C8 H8 0.9500 .
C9 C12 1.370(4) .
C10 C7 1.385(3) 2_678
C10 H10 0.9500 .
C12 C8 1.386(4) 2_667
C12 H12 0.9500 .
O7 C55 1.263(10) .
O7 Zn1 2.34(6) 2_677
O8 C18 1.283(3) .
O8 Zn2 1.9472(19) 1_665
O9 C18 1.231(3) .
C13 C15 1.389(4) .
C13 C19 1.390(4) .
C13 C61 1.505(3) .
C14 C16 1.382(4) .
C14 C17 1.397(4) .
C14 C18 1.512(4) .
C15 C16 1.392(3) .
C15 H15 0.9500 .
C16 H16 0.9500 .
C17 C19 1.387(4) .
C17 H17 0.9500 .
C19 H19 0.9500 .
O10 C61 1.225(4) .
N1 C34 1.285(7) .
N1 C60 1.405(6) .
N1 Ru2 2.084(5) .
N2 C59 1.346(6) .
N2 C23 1.368(7) .
N2 Ru2 2.035(5) .
C20 C59 1.369(7) .
C20 C21 1.390(7) .
C20 H20 0.9500 .
C21 C22 1.395(7) .
C21 H21 0.9500 .
C22 C23 1.383(7) .
C22 H22 0.9500 .
C23 C42 1.454(5) .
N3 C24 1.3900 .
N3 C28 1.3900 .
N3 Ru2 2.073(3) .
C24 C25 1.3900 .
C24 C60 1.438(5) .
C25 C26 1.3900 .
C25 H25 0.9500 .
C26 C27 1.3900 .
C26 H26 0.9500 .
C27 C28 1.3900 .
C27 H27 0.9500 .
C28 H28 0.9500 .
C29 C31 1.391(6) .
C29 C47 1.447(5) .
C29 N7 1.455(7) .
C30 N7 1.306(7) .
C30 C32 1.388(6) .
C30 H30 0.9500 .
C31 C37 1.381(8) .
C31 H31 0.9500 .
C32 C37 1.358(9) .
C32 H32 0.9500 .
C33 C36 1.380(9) .
C33 C60 1.390(6) .
C33 H33 0.9500 .
C34 C35 1.388(8) .
C34 H34 0.9500 .
C35 C36 1.374(9) .
C35 H35 0.9500 .
C36 H36 0.9500 .
C37 H37 0.9500 .
N4 C38 1.3900 .
N4 C42 1.3900 .
N4 Ru2 2.044(3) .
C38 C39 1.3900 .
C38 H38 0.9500 .
C39 C40 1.3900 .
C39 H39 0.9500 .
C40 C41 1.3900 .
C40 H40 0.9500 .
C41 C42 1.3900 .
C41 H41 0.9500 .
Ru2 N7 2.038(6) .
Ru2 N5 2.071(3) .
N5 C43 1.3900 .
N5 C47 1.3900 .
C43 C44 1.3900 .
C43 H43 0.9500 .
C44 C45 1.3900 .
C44 H44 0.9500 .
C45 C46 1.3900 .
C45 H45 0.9500 .
C46 C47 1.3900 .
C46 H46 0.9500 .
O11 C50 1.250(10) .
C48 C51 1.398(17) .
C48 C49 1.414(18) .
C48 H48 0.9500 .
C49 C54 1.417(18) .
C49 C50 1.505(10) .
C50 O12 1.258(10) .
C51 C53 1.402(17) .
C51 H51 0.9500 .
C52 C53 1.390(17) .
C52 C54 1.420(19) .
C52 H52 0.9500 .
O12 Zn2 1.838(19) 1_665
C53 C55 1.506(9) .
C54 H54 0.9500 .
C55 O13 1.255(10) .
O14 C61 1.301(4) .
O14 Zn1 2.436(6) 2_677
C56 O16 1.221(7) .
C56 N6 1.320(7) .
C56 H56 0.9500 .
N6 C58 1.449(7) .
N6 C57 1.449(7) .
C57 H57A 0.9800 .
C57 H57B 0.9800 .
C57 H57C 0.9800 .
C58 H58B 0.9800 .
C58 H58A 0.9800 .
C58 H58C 0.9800 .
C59 H59 0.9500 .
C65 N17 1.461(14) .
C65 H65A 0.9800 .
C65 H65B 0.9800 .
C65 H65C 0.9800 .
O26 C64 1.165(14) .
N17 C64 1.341(14) .
N17 C66 1.473(15) .
C64 H64 0.9500 .
C66 H66A 0.9800 .
C66 H66B 0.9800 .
C66 H66C 0.9800 .
O23 C67 1.264(16) .
C67 N18 1.330(15) .
C67 H67 0.9500 .
C68 N18 1.501(16) .
C68 H68A 0.9800 .
C68 H68B 0.9800 .
C68 H68C 0.9800 .
C69 N18 1.400(16) .
C69 H69B 0.9800 .
C69 H69A 0.9800 .
C69 H69C 0.9800 .
N19 C72 1.320(16) .
N19 C70 1.451(16) .
N19 C71 1.457(17) .
C70 H70A 0.9800 .
C70 H70B 0.9800 .
C70 H70C 0.9800 .
O27 C72 1.255(18) .
C72 H72 0.9500 .
C71 H71B 0.9800 .
C71 H71C 0.9800 .
C71 H71A 0.9800 .
O17 C75 1.266(19) .
C73 H73A 0.9800 .
C73 H73B 0.9800 .
C73 H73C 0.9800 .
C74 H74A 0.9800 .
C74 H74B 0.9800 .
C74 H74C 0.9800 .
C75 H75 0.9500 .

loop_
_geom_torsion_atom_site_label_1
_geom_torsion_atom_site_label_2
_geom_torsion_atom_site_label_3
_geom_torsion_atom_site_label_4
_geom_torsion
_geom_torsion_site_symmetry_1
_geom_torsion_site_symmetry_4
O12 Zn2 O1 C11 170.4(7) 1_445 .
O2 Zn2 O1 C11 70.89(17) . .
O8 Zn2 O1 C11 -166.31(16) 1_445 .
O6 Zn2 O1 C11 -55.62(18) . .
O12 Zn2 O2 C1 -164.7(6) 1_445 .
O8 Zn2 O2 C1 -171.3(2) 1_445 .
O1 Zn2 O2 C1 -43.7(3) . .
O6 Zn2 O2 C1 80.3(3) . .
O5 Zn1 O3 C6 53.5(2) . .
O14 Zn1 O3 C6 -152.8(3) . .
O7 Zn1 O3 C6 -154.1(19) . .
O4 Zn1 O3 C6 -54.2(2) . .
O7 Zn1 O3 C6 128.8(10) 2_677 .
O14 Zn1 O3 C6 131.5(2) 2_677 .
O5 Zn1 O4 C11 -34.0(3) . .
O14 Zn1 O4 C11 -155.9(3) . .
O3 Zn1 O4 C11 94.5(3) . .
O7 Zn1 O4 C11 -161.6(12) . .
O7 Zn1 O4 C11 120(6) 2_677 .
O14 Zn1 O4 C11 123.3(5) 2_677 .
O14 Zn1 O5 C1 172.2(2) . .
O3 Zn1 O5 C1 -36.3(2) . .
O7 Zn1 O5 C1 176.3(17) . .
O4 Zn1 O5 C1 65.47(19) . .
O7 Zn1 O5 C1 -111.4(8) 2_677 .
O14 Zn1 O5 C1 -110.1(2) 2_677 .
Zn2 O2 C1 O5 -26.4(4) . .
Zn2 O2 C1 C9 155.16(18) . .
Zn1 O5 C1 O2 -4.3(3) . .
Zn1 O5 C1 C9 174.17(14) . .
O12 Zn2 O6 C6 -147.7(7) 1_445 .
O2 Zn2 O6 C6 -50.4(2) . .
O8 Zn2 O6 C6 -163.3(2) 1_445 .
O1 Zn2 O6 C6 75.5(2) . .
C5 C3 C4 C5 -0.3(4) 2_577 .
C5 C3 C4 C6 -179.9(2) 2_577 .
C3 C4 C5 C3 0.3(4) . 2_577
C6 C4 C5 C3 179.9(2) . 2_577
Zn1 O3 C6 O6 -2.7(4) . .
Zn1 O3 C6 C4 177.00(14) . .
Zn2 O6 C6 O3 -1.0(4) . .
Zn2 O6 C6 C4 179.28(16) . .
C5 C4 C6 O3 -1.4(3) . .
C3 C4 C6 O3 178.1(2) . .
C5 C4 C6 O6 178.3(2) . .
C3 C4 C6 O6 -2.2(3) . .
C10 C2 C7 C10 -0.1(4) . 2_678
C11 C2 C7 C10 178.9(2) . 2_678
C12 C8 C9 C12 -0.4(5) 2_667 .
C12 C8 C9 C1 179.0(3) 2_667 .
O2 C1 C9 C12 -174.8(3) . .
O5 C1 C9 C12 6.5(3) . .
O2 C1 C9 C8 5.7(3) . .
O5 C1 C9 C8 -172.9(2) . .
C7 C2 C10 C7 0.1(4) . 2_678
C11 C2 C10 C7 -178.9(2) . 2_678
Zn1 O4 C11 O1 -27.7(5) . .
Zn1 O4 C11 C2 152.0(2) . .
Zn2 O1 C11 O4 -3.4(3) . .
Zn2 O1 C11 C2 176.92(14) . .
C7 C2 C11 O4 168.3(2) . .
C10 C2 C11 O4 -12.7(3) . .
C7 C2 C11 O1 -12.0(3) . .
C10 C2 C11 O1 167.0(2) . .
C8 C9 C12 C8 0.4(5) . 2_667
C1 C9 C12 C8 -179.0(3) . 2_667
O5 Zn1 O7 C55 -52(6) . .
O14 Zn1 O7 C55 -14(18) . .
O3 Zn1 O7 C55 154(5) . .
O4 Zn1 O7 C55 61(5) . .
O7 Zn1 O7 C55 -126(6) 2_677 .
O14 Zn1 O7 C55 -131(5) 2_677 .
O5 Zn1 O7 Zn1 74.1(12) . 2_677
O14 Zn1 O7 Zn1 113(23) . 2_677
O3 Zn1 O7 Zn1 -79.6(18) . 2_677
O4 Zn1 O7 Zn1 -173.1(12) . 2_677
O7 Zn1 O7 Zn1 0.001(2) 2_677 2_677
O14 Zn1 O7 Zn1 -4.4(12) 2_677 2_677
C19 C13 C15 C16 0.7(4) . .
C61 C13 C15 C16 -178.7(3) . .
C17 C14 C16 C15 -0.6(5) . .
C18 C14 C16 C15 178.9(3) . .
C13 C15 C16 C14 0.0(4) . .
C16 C14 C17 C19 0.6(5) . .
C18 C14 C17 C19 -178.9(3) . .
Zn2 O8 C18 O9 14.8(4) 1_665 .
Zn2 O8 C18 C14 -165.5(2) 1_665 .
C16 C14 C18 O9 -173.6(3) . .
C17 C14 C18 O9 5.8(5) . .
C16 C14 C18 O8 6.7(4) . .
C17 C14 C18 O8 -173.9(3) . .
C14 C17 C19 C13 0.1(5) . .
C15 C13 C19 C17 -0.7(5) . .
C61 C13 C19 C17 178.7(3) . .
C59 C20 C21 C22 5.8(8) . .
C20 C21 C22 C23 -5.1(8) . .
C59 N2 C23 C22 4.3(7) . .
Ru2 N2 C23 C22 -172.0(4) . .
C59 N2 C23 C42 -175.8(4) . .
Ru2 N2 C23 C42 7.8(5) . .
C21 C22 C23 N2 0.0(8) . .
C21 C22 C23 C42 -179.8(4) . .
C28 N3 C24 C25 0.0 . .
Ru2 N3 C24 C25 179.8(2) . .
C28 N3 C24 C60 -175.9(3) . .
Ru2 N3 C24 C60 3.9(3) . .
N3 C24 C25 C26 0.0 . .
C60 C24 C25 C26 175.5(4) . .
C24 C25 C26 C27 0.0 . .
C25 C26 C27 C28 0.0 . .
C26 C27 C28 N3 0.0 . .
C24 N3 C28 C27 0.0 . .
Ru2 N3 C28 C27 -179.8(2) . .
C47 C29 C31 C37 178.2(5) . .
N7 C29 C31 C37 -4.3(8) . .
N7 C30 C32 C37 2.0(9) . .
C60 N1 C34 C35 -6.7(10) . .
Ru2 N1 C34 C35 178.1(6) . .
N1 C34 C35 C36 3.4(13) . .
C34 C35 C36 C33 1.6(14) . .
C60 C33 C36 C35 -3.0(13) . .
C30 C32 C37 C31 2.7(10) . .
C29 C31 C37 C32 -1.3(10) . .
C42 N4 C38 C39 0.0 . .
Ru2 N4 C38 C39 -173.3(3) . .
N4 C38 C39 C40 0.0 . .
C38 C39 C40 C41 0.0 . .
C39 C40 C41 C42 0.0 . .
C40 C41 C42 N4 0.0 . .
C40 C41 C42 C23 178.8(4) . .
C38 N4 C42 C41 0.0 . .
Ru2 N4 C42 C41 174.0(2) . .
C38 N4 C42 C23 -179.0(3) . .
Ru2 N4 C42 C23 -5.0(3) . .
N2 C23 C42 C41 179.3(3) . .
C22 C23 C42 C41 -0.9(6) . .
N2 C23 C42 N4 -1.8(5) . .
C22 C23 C42 N4 178.0(4) . .
C59 N2 Ru2 N7 85.4(5) . .
C23 N2 Ru2 N7 -98.6(4) . .
C59 N2 Ru2 N4 176.0(5) . .
C23 N2 Ru2 N4 -8.1(4) . .
C59 N2 Ru2 N5 130.4(18) . .
C23 N2 Ru2 N5 -54(2) . .
C59 N2 Ru2 N3 -11.0(5) . .
C23 N2 Ru2 N3 165.0(3) . .
C59 N2 Ru2 N1 -91.2(5) . .
C23 N2 Ru2 N1 84.7(4) . .
C38 N4 Ru2 N2 -179.3(2) . .
C42 N4 Ru2 N2 7.0(2) . .
C38 N4 Ru2 N7 -84.1(2) . .
C42 N4 Ru2 N7 102.2(2) . .
C38 N4 Ru2 N5 -3.9(2) . .
C42 N4 Ru2 N5 -177.56(18) . .
C38 N4 Ru2 N3 125.0(11) . .
C42 N4 Ru2 N3 -48.6(12) . .
C38 N4 Ru2 N1 94.8(2) . .
C42 N4 Ru2 N1 -78.8(2) . .
C24 N3 Ru2 N2 -89.9(2) . .
C28 N3 Ru2 N2 89.9(2) . .
C24 N3 Ru2 N7 174.1(2) . .
C28 N3 Ru2 N7 -6.1(3) . .
C24 N3 Ru2 N4 -35.2(12) . .
C28 N3 Ru2 N4 144.6(11) . .
C24 N3 Ru2 N5 94.09(19) . .
C28 N3 Ru2 N5 -86.1(2) . .
C24 N3 Ru2 N1 -4.6(2) . .
C28 N3 Ru2 N1 175.2(2) . .
C34 N1 Ru2 N2 -83.9(6) . .
C60 N1 Ru2 N2 100.6(4) . .
C34 N1 Ru2 N7 160(4) . .
C60 N1 Ru2 N7 -16(4) . .
C34 N1 Ru2 N4 -4.3(6) . .
C60 N1 Ru2 N4 -179.8(4) . .
C34 N1 Ru2 N5 91.8(6) . .
C60 N1 Ru2 N5 -83.6(4) . .
C34 N1 Ru2 N3 179.9(6) . .
C60 N1 Ru2 N3 4.4(4) . .
N2 Ru2 N5 C43 129.0(19) . .
N7 Ru2 N5 C43 174.6(3) . .
N4 Ru2 N5 C43 84.1(2) . .
N3 Ru2 N5 C43 -89.4(2) . .
N1 Ru2 N5 C43 -8.9(3) . .
N2 Ru2 N5 C47 -54(2) . .
N7 Ru2 N5 C47 -8.3(2) . .
N4 Ru2 N5 C47 -98.8(2) . .
N3 Ru2 N5 C47 87.7(2) . .
N1 Ru2 N5 C47 168.2(2) . .
C47 N5 C43 C44 0.0 . .
Ru2 N5 C43 C44 177.0(3) . .
N5 C43 C44 C45 0.0 . .
C43 C44 C45 C46 0.0 . .
C44 C45 C46 C47 0.0 . .
C45 C46 C47 N5 0.0 . .
C45 C46 C47 C29 173.8(4) . .
C43 N5 C47 C46 0.0 . .
Ru2 N5 C47 C46 -177.2(3) . .
C43 N5 C47 C29 -174.5(3) . .
Ru2 N5 C47 C29 8.3(3) . .
C31 C29 C47 C46 0.9(6) . .
N7 C29 C47 C46 -176.7(3) . .
C31 C29 C47 N5 175.0(4) . .
N7 C29 C47 N5 -2.6(5) . .
C51 C48 C49 C54 -4(4) . .
C51 C48 C49 C50 175(2) . .
C48 C49 C50 O11 27(4) . .
C54 C49 C50 O11 -154(3) . .
C48 C49 C50 O12 -158(2) . .
C54 C49 C50 O12 21(4) . .
C49 C48 C51 C53 3(4) . .
O11 C50 O12 Zn2 -6(3) . 1_665
C49 C50 O12 Zn2 178.3(16) . 1_665
C54 C52 C53 C51 -3(4) . .
C54 C52 C53 C55 174(3) . .
C48 C51 C53 C52 1(4) . .
C48 C51 C53 C55 -176(3) . .
C48 C49 C54 C52 2(4) . .
C50 C49 C54 C52 -177(2) . .
C53 C52 C54 C49 1(4) . .
Zn1 O7 C55 O13 4(8) . .
Zn1 O7 C55 O13 -111(5) 2_677 .
Zn1 O7 C55 C53 -168(3) . .
Zn1 O7 C55 C53 77(5) 2_677 .
C52 C53 C55 O13 38(6) . .
C51 C53 C55 O13 -146(4) . .
C52 C53 C55 O7 -150(5) . .
C51 C53 C55 O7 27(6) . .
O5 Zn1 O14 C61 -45.8(5) . .
O3 Zn1 O14 C61 158.0(4) . .
O7 Zn1 O14 C61 170(22) . .
O4 Zn1 O14 C61 64.0(5) . .
O7 Zn1 O14 C61 -123.0(8) 2_677 .
O14 Zn1 O14 C61 -127.5(6) 2_677 .
O5 Zn1 O14 Zn1 81.68(15) . 2_677
O3 Zn1 O14 Zn1 -74.5(2) . 2_677
O7 Zn1 O14 Zn1 -62(21) . 2_677
O4 Zn1 O14 Zn1 -168.48(15) . 2_677
O7 Zn1 O14 Zn1 4.5(13) 2_677 2_677
O14 Zn1 O14 Zn1 0.0 2_677 2_677
O16 C56 N6 C58 179.9(3) . .
O16 C56 N6 C57 -0.3(4) . .
C23 N2 C59 C20 -3.6(8) . .
Ru2 N2 C59 C20 172.2(4) . .
C21 C20 C59 N2 -1.4(8) . .
C32 C30 N7 C29 -7.2(8) . .
C32 C30 N7 Ru2 -174.7(4) . .
C31 C29 N7 C30 8.3(7) . .
C47 C29 N7 C30 -174.0(4) . .
C31 C29 N7 Ru2 178.1(4) . .
C47 C29 N7 Ru2 -4.2(5) . .
N2 Ru2 N7 C30 -10.4(6) . .
N4 Ru2 N7 C30 -90.2(5) . .
N5 Ru2 N7 C30 174.2(6) . .
N3 Ru2 N7 C30 85.7(5) . .
N1 Ru2 N7 C30 106(4) . .
N2 Ru2 N7 C29 -178.0(4) . .
N4 Ru2 N7 C29 102.2(4) . .
N5 Ru2 N7 C29 6.5(3) . .
N3 Ru2 N7 C29 -81.9(4) . .
N1 Ru2 N7 C29 -62(4) . .
C36 C33 C60 N1 -0.3(9) . .
C36 C33 C60 C24 -175.1(6) . .
C34 N1 C60 C33 5.1(8) . .
Ru2 N1 C60 C33 -178.9(4) . .
C34 N1 C60 C24 -179.8(5) . .
Ru2 N1 C60 C24 -3.8(6) . .
C25 C24 C60 C33 -0.8(6) . .
N3 C24 C60 C33 175.0(4) . .
C25 C24 C60 N1 -175.7(3) . .
N3 C24 C60 N1 0.0(5) . .
Zn1 O14 C61 O10 6.2(7) . .
Zn1 O14 C61 O10 -108.8(4) 2_677 .
Zn1 O14 C61 C13 -174.0(3) . .
Zn1 O14 C61 C13 71.1(5) 2_677 .
C15 C13 C61 O10 -173.2(4) . .
C19 C13 C61 O10 7.5(5) . .
C15 C13 C61 O14 7.0(6) . .
C19 C13 C61 O14 -172.4(5) . .
C65 N17 C64 O26 0.1(4) . .
C66 N17 C64 O26 179.9(4) . .
O23 C67 N18 C69 -0.2(4) . .
O23 C67 N18 C68 -179.9(3) . .
C70 N19 C72 O27 179.8(5) . .
C71 N19 C72 O27 -0.2(4) . .
